data_2212859
loop_
_publ_author_name
'Zhi-Qiang Hu'
'Ya-Xun Yang'
'Yu-Qing Shang'
'Liang-Zhong Xu'

_publ_section_title
6-(2,4-Dichlorophenyl)-3-[(1<i>H</i>-1,2,4-triazol-1-yl)methyl]-7<i>H</i>-1,2,4-triazolo[3,4-<i>b</i>][1,3,4]thiadiazine
_journal_coeditor_code EZ2060
_journal_issue 4
_journal_name_full 'Acta Crystallographica Section E'
_journal_page_first o2012
_journal_page_last o2013
_journal_paper_doi 10.1107/S160053680701313X
_journal_volume 63
_journal_year 2007
_chemical_formula_iupac 'C13 H9 Cl2 N7 S'
_chemical_formula_moiety 'C13 H9 Cl2 N7 S'
_chemical_formula_sum 'C13 H9 Cl2 N7 S'
_chemical_formula_weight 366.23
_chemical_name_systematic
;
6-(2,4-Dichlorophenyl)-3-[(1H-1,2,4-triazol-1-yl)methyl]-7H-1,2,4-
triazolo[3,4-b][1,3,4]thiadiazine
;
_space_group_IT_number 14
_symmetry_cell_setting monoclinic
_symmetry_space_group_name_Hall '-P 2yn'
_symmetry_space_group_name_H-M 'P 1 21/n 1'
_atom_sites_solution_hydrogens geom
_atom_sites_solution_primary direct
_atom_sites_solution_secondary difmap
_audit_creation_method SHELXL-97
_cell_angle_alpha 90.00
_cell_angle_beta 107.811(2)
_cell_angle_gamma 90.00
_cell_formula_units_Z 4
_cell_length_a 15.283(2)
_cell_length_b 5.2277(7)
_cell_length_c 20.398(3)
_cell_measurement_reflns_used 4194
_cell_measurement_temperature 294(2)
_cell_measurement_theta_max 26.4
_cell_measurement_theta_min 2.8
_cell_volume 1551.6(4)
_computing_cell_refinement 'SAINT (Bruker, 1999)'
_computing_data_collection 'SMART (Bruker, 1998)'
_computing_data_reduction SAINT
_computing_molecular_graphics 'SHELXTL (Bruker, 1999)'
_computing_publication_material SHELXTL
_computing_structure_refinement 'SHELXL97 (Sheldrick, 1997)'
_computing_structure_solution 'SHELXS97 (Sheldrick, 1997)'
_diffrn_ambient_temperature 294(2)
_diffrn_measured_fraction_theta_full 0.998
_diffrn_measured_fraction_theta_max 0.998
_diffrn_measurement_device_type 'Bruker SMART CCD area-detector'
_diffrn_measurement_method '\f and \w'
_diffrn_radiation_monochromator graphite
_diffrn_radiation_source 'fine-focus sealed tube'
_diffrn_radiation_type MoK\a
_diffrn_radiation_wavelength 0.71073
_diffrn_reflns_av_R_equivalents 0.030
_diffrn_reflns_av_sigmaI/netI 0.030
_diffrn_reflns_limit_h_max 19
_diffrn_reflns_limit_h_min -12
_diffrn_reflns_limit_k_max 6
_diffrn_reflns_limit_k_min -6
_diffrn_reflns_limit_l_max 17
_diffrn_reflns_limit_l_min -25
_diffrn_reflns_number 8287
_diffrn_reflns_theta_full 26.4
_diffrn_reflns_theta_max 26.4
_diffrn_reflns_theta_min 1.5
_diffrn_standards_number 0
_exptl_absorpt_coefficient_mu 0.562
_exptl_absorpt_correction_T_max 0.926
_exptl_absorpt_correction_T_min 0.886
_exptl_absorpt_correction_type multi-scan
_exptl_absorpt_process_details '(SADABS; Sheldrick, 1996)'
_exptl_crystal_colour colorless
_exptl_crystal_density_diffrn 1.568
_exptl_crystal_density_method 'not measured'
_exptl_crystal_description platelet
_exptl_crystal_F_000 744
_exptl_crystal_size_max 0.22
_exptl_crystal_size_mid 0.18
_exptl_crystal_size_min 0.14
_refine_diff_density_max 0.57
_refine_diff_density_min -0.56
_refine_ls_extinction_method none
_refine_ls_goodness_of_fit_ref 1.03
_refine_ls_hydrogen_treatment constr
_refine_ls_matrix_type full
_refine_ls_number_parameters 208
_refine_ls_number_reflns 3205
_refine_ls_number_restraints 0
_refine_ls_restrained_S_all 1.03
_refine_ls_R_factor_all 0.056
_refine_ls_R_factor_gt 0.041
_refine_ls_shift/su_max 0.002
_refine_ls_shift/su_mean 0.000
_refine_ls_structure_factor_coef Fsqd
_refine_ls_weighting_details 'w=1/[\s^2^(Fo^2^)+(0.0512P)^2^+1.0076P] where P=(Fo^2^+2Fc^2^)/3'
_refine_ls_weighting_scheme calc
_refine_ls_wR_factor_gt 0.105
_refine_ls_wR_factor_ref 0.116
_reflns_number_gt 2531
_reflns_number_total 3205
_reflns_threshold_expression I>2\s(I)
_cod_data_source_file ez2060.cif
_cod_data_source_block I
_cod_original_sg_symbol_H-M 'P 21/n'
_cod_database_code 2212859
_cod_database_fobs_code 2212859

loop_
_symmetry_equiv_pos_as_xyz
'x, y, z'
'-x+1/2, y+1/2, -z+1/2'
'-x, -y, -z'
'x-1/2, -y-1/2, z-1/2'

loop_
_atom_site_type_symbol
_atom_site_label
_atom_site_fract_x
_atom_site_fract_y
_atom_site_fract_z
_atom_site_U_iso_or_equiv
_atom_site_adp_type
_atom_site_calc_flag
_atom_site_refinement_flags
_atom_site_occupancy
S S1 0.91962(4) 0.63960(11) 1.04406(3) 0.04009(17) Uani d . 1
Cl Cl1 0.56092(7) -0.44989(18) 1.12625(5) 0.0844(3) Uani d . 1
Cl Cl2 0.80846(6) 0.3016(2) 1.17108(4) 0.0848(3) Uani d . 1
N N1 0.74144(12) 0.3563(4) 0.95463(9) 0.0377(4) Uani d . 1
N N2 0.79074(13) 0.5174(4) 0.92496(8) 0.0369(4) Uani d . 1
N N3 0.87584(15) 0.8431(4) 0.91366(10) 0.0506(5) Uani d . 1
N N4 0.80818(16) 0.7965(5) 0.85023(10) 0.0554(6) Uani d . 1
N N5 0.61001(14) 0.6739(4) 0.77429(9) 0.0479(5) Uani d . 1
N N6 0.57308(17) 0.8255(6) 0.81284(12) 0.0659(7) Uani d . 1
N N7 0.51375(19) 0.9192(6) 0.70046(13) 0.0780(8) Uani d . 1
C C1 0.66890(17) -0.0718(5) 1.00051(12) 0.0471(6) Uani d . 1
H H1 0.6620 -0.0699 0.9536 0.057 Uiso calc R 1
C C2 0.6163(2) -0.2365(6) 1.02496(14) 0.0583(7) Uani d . 1
H H2 0.5746 -0.3454 0.9951 0.070 Uiso calc R 1
C C3 0.6261(2) -0.2386(6) 1.09422(15) 0.0567(7) Uani d . 1
C C4 0.6865(2) -0.0779(6) 1.13889(13) 0.0585(7) Uani d . 1
H H4 0.6922 -0.0797 1.1856 0.070 Uiso calc R 1
C C5 0.73873(18) 0.0864(5) 1.11357(12) 0.0485(6) Uani d . 1
C C6 0.73272(15) 0.0937(4) 1.04425(11) 0.0379(5) Uani d . 1
C C7 0.78708(15) 0.2636(4) 1.01362(10) 0.0347(5) Uani d . 1
C C8 0.88900(15) 0.3044(4) 1.04468(11) 0.0385(5) Uani d . 1
H H8A 0.9213 0.2065 1.0189 0.046 Uiso calc R 1
H H8B 0.9082 0.2421 1.0917 0.046 Uiso calc R 1
C C9 0.86326(15) 0.6736(4) 0.95658(11) 0.0378(5) Uani d . 1
C C10 0.75864(17) 0.6056(5) 0.85866(11) 0.0444(6) Uani d . 1
C C11 0.6791(2) 0.4849(5) 0.80631(12) 0.0553(7) Uani d . 1
H H11A 0.7003 0.4023 0.7713 0.066 Uiso calc R 1
H H11B 0.6523 0.3549 0.8282 0.066 Uiso calc R 1
C C12 0.5733(2) 0.7343(7) 0.70836(13) 0.0651(8) Uani d . 1
H H12 0.5882 0.6548 0.6724 0.078 Uiso calc R 1
C C13 0.5160(2) 0.9668(7) 0.76569(16) 0.0743(10) Uani d . 1
H H13 0.4796 1.0919 0.7767 0.089 Uiso calc R 1

loop_
_atom_site_aniso_label
_atom_site_aniso_U_11
_atom_site_aniso_U_22
_atom_site_aniso_U_33
_atom_site_aniso_U_12
_atom_site_aniso_U_13
_atom_site_aniso_U_23
S1 0.0425(3) 0.0382(3) 0.0332(3) -0.0049(2) 0.0022(2) -0.0008(2)
Cl1 0.1024(6) 0.0841(6) 0.0845(6) -0.0454(5) 0.0549(5) -0.0144(5)
Cl2 0.0982(6) 0.1149(7) 0.0427(4) -0.0591(6) 0.0237(4) -0.0298(4)
N1 0.0395(10) 0.0404(10) 0.0313(9) -0.0043(8) 0.0081(7) -0.0013(8)
N2 0.0410(10) 0.0400(10) 0.0265(9) -0.0020(8) 0.0054(7) 0.0012(8)
N3 0.0538(12) 0.0526(13) 0.0399(11) -0.0076(10) 0.0061(9) 0.0086(10)
N4 0.0664(14) 0.0587(14) 0.0354(11) -0.0090(12) 0.0068(10) 0.0100(10)
N5 0.0501(11) 0.0585(13) 0.0297(9) -0.0018(10) 0.0042(8) -0.0047(9)
N6 0.0618(15) 0.091(2) 0.0437(12) -0.0008(14) 0.0147(11) -0.0182(13)
N7 0.0695(16) 0.101(2) 0.0509(14) 0.0336(16) -0.0007(12) -0.0076(14)
C1 0.0499(13) 0.0540(15) 0.0376(12) -0.0123(12) 0.0138(10) -0.0083(11)
C2 0.0590(16) 0.0632(17) 0.0538(15) -0.0259(14) 0.0190(12) -0.0180(13)
C3 0.0626(16) 0.0549(16) 0.0611(16) -0.0193(14) 0.0315(14) -0.0063(13)
C4 0.0708(18) 0.0682(19) 0.0407(13) -0.0211(15) 0.0233(12) -0.0048(13)
C5 0.0529(14) 0.0559(15) 0.0349(12) -0.0159(12) 0.0109(10) -0.0072(11)
C6 0.0387(11) 0.0404(12) 0.0335(11) -0.0034(10) 0.0095(9) -0.0024(9)
C7 0.0383(11) 0.0349(11) 0.0291(10) -0.0011(9) 0.0076(8) -0.0029(9)
C8 0.0387(11) 0.0369(12) 0.0363(11) -0.0025(10) 0.0063(9) 0.0042(9)
C9 0.0398(11) 0.0372(12) 0.0333(11) -0.0007(10) 0.0066(9) 0.0002(9)
C10 0.0539(14) 0.0463(13) 0.0286(11) 0.0008(12) 0.0060(10) 0.0034(10)
C11 0.0678(17) 0.0529(15) 0.0328(12) -0.0041(14) -0.0033(11) 0.0016(11)
C12 0.0647(17) 0.090(2) 0.0316(12) 0.0237(17) 0.0018(11) -0.0056(13)
C13 0.0516(16) 0.097(3) 0.0656(19) 0.0132(17) 0.0054(14) -0.0252(18)

loop_
_atom_type_symbol
_atom_type_description
_atom_type_scat_dispersion_real
_atom_type_scat_dispersion_imag
_atom_type_scat_source
C C 0.0033 0.0016 'International Tables Vol C Tables 4.2.6.8 and 6.1.1.4'
H H 0.0000 0.0000 'International Tables Vol C Tables 4.2.6.8 and 6.1.1.4'
N N 0.0061 0.0033 'International Tables Vol C Tables 4.2.6.8 and 6.1.1.4'
Cl Cl 0.1484 0.1585 'International Tables Vol C Tables 4.2.6.8 and 6.1.1.4'
S S 0.1246 0.1234 'International Tables Vol C Tables 4.2.6.8 and 6.1.1.4'

loop_
_geom_angle_atom_site_label_1
_geom_angle_atom_site_label_2
_geom_angle_atom_site_label_3
_geom_angle
C9 S1 C8 93.34(11)
C7 N1 N2 115.18(18)
C9 N2 C10 104.95(19)
C9 N2 N1 128.80(17)
C10 N2 N1 123.86(19)
C9 N3 N4 106.4(2)
C10 N4 N3 107.81(19)
C12 N5 N6 109.1(2)
C12 N5 C11 130.0(2)
N6 N5 C11 120.9(2)
C13 N6 N5 101.9(2)
C12 N7 C13 102.1(3)
C2 C1 C6 121.8(2)
C2 C1 H1 119.1
C6 C1 H1 119.1
C1 C2 C3 119.2(2)
C1 C2 H2 120.4
C3 C2 H2 120.4
C4 C3 C2 121.2(2)
C4 C3 Cl1 119.1(2)
C2 C3 Cl1 119.7(2)
C3 C4 C5 118.9(2)
C3 C4 H4 120.5
C5 C4 H4 120.5
C4 C5 C6 122.3(2)
C4 C5 Cl2 117.23(19)
C6 C5 Cl2 120.40(19)
C5 C6 C1 116.6(2)
C5 C6 C7 125.1(2)
C1 C6 C7 118.3(2)
N1 C7 C6 114.05(19)
N1 C7 C8 122.3(2)
C6 C7 C8 123.33(19)
C7 C8 S1 111.67(16)
C7 C8 H8A 109.3
S1 C8 H8A 109.3
C7 C8 H8B 109.3
S1 C8 H8B 109.3
H8A C8 H8B 107.9
N3 C9 N2 110.76(19)
N3 C9 S1 129.23(18)
N2 C9 S1 119.89(16)
N4 C10 N2 110.1(2)
N4 C10 C11 127.8(2)
N2 C10 C11 122.1(2)
N5 C11 C10 110.9(2)
N5 C11 H11A 109.5
C10 C11 H11A 109.5
N5 C11 H11B 109.5
C10 C11 H11B 109.5
H11A C11 H11B 108.1
N7 C12 N5 111.4(3)
N7 C12 H12 124.3
N5 C12 H12 124.3
N6 C13 N7 115.6(3)
N6 C13 H13 122.2
N7 C13 H13 122.2

loop_
_geom_bond_atom_site_label_1
_geom_bond_atom_site_label_2
_geom_bond_site_symmetry_2
_geom_bond_distance
_geom_bond_publ_flag
S1 C9 . 1.737(2) ?
S1 C8 . 1.815(2) ?
Cl1 C3 . 1.742(3) ?
Cl2 C5 . 1.736(3) ?
N1 C7 . 1.287(3) yes
N1 N2 . 1.386(3) yes
N2 C9 . 1.369(3) yes
N2 C10 . 1.370(3) yes
N3 C9 . 1.300(3) yes
N3 N4 . 1.409(3) yes
N4 C10 . 1.295(3) yes
N5 C12 . 1.327(3) ?
N5 N6 . 1.355(3) ?
N5 C11 . 1.448(3) ?
N6 C13 . 1.311(4) ?
N7 C12 . 1.303(4) ?
N7 C13 . 1.344(4) ?
C1 C2 . 1.371(4) ?
C1 C6 . 1.401(3) ?
C1 H1 . 0.9300 ?
C2 C3 . 1.375(4) ?
C2 H2 . 0.9300 ?
C3 C4 . 1.369(4) ?
C4 C5 . 1.376(4) ?
C4 H4 . 0.9300 ?
C5 C6 . 1.389(3) ?
C6 C7 . 1.479(3) ?
C7 C8 . 1.506(3) ?
C8 H8A . 0.9700 ?
C8 H8B . 0.9700 ?
C10 C11 . 1.491(3) ?
C11 H11A . 0.9700 ?
C11 H11B . 0.9700 ?
C12 H12 . 0.9300 ?
C13 H13 . 0.9300 ?

loop_
_geom_torsion_atom_site_label_1
_geom_torsion_atom_site_label_2
_geom_torsion_atom_site_label_3
_geom_torsion_atom_site_label_4
_geom_torsion
C7 N1 N2 C9 -29.9(3)
C7 N1 N2 C10 170.4(2)
C9 N3 N4 C10 0.7(3)
C12 N5 N6 C13 0.0(3)
C11 N5 N6 C13 179.3(3)
C6 C1 C2 C3 0.3(4)
C1 C2 C3 C4 0.6(5)
C1 C2 C3 Cl1 -179.1(2)
C2 C3 C4 C5 -0.6(5)
Cl1 C3 C4 C5 179.1(2)
C3 C4 C5 C6 -0.4(5)
C3 C4 C5 Cl2 175.6(2)
C4 C5 C6 C1 1.3(4)
Cl2 C5 C6 C1 -174.6(2)
C4 C5 C6 C7 -179.6(3)
Cl2 C5 C6 C7 4.5(4)
C2 C1 C6 C5 -1.3(4)
C2 C1 C6 C7 179.5(2)
N2 N1 C7 C6 179.68(18)
N2 N1 C7 C8 -6.2(3)
C5 C6 C7 N1 -140.4(2)
C1 C6 C7 N1 38.6(3)
C5 C6 C7 C8 45.5(4)
C1 C6 C7 C8 -135.4(2)
N1 C7 C8 S1 50.4(3)
C6 C7 C8 S1 -136.09(19)
C9 S1 C8 C7 -52.63(17)
N4 N3 C9 N2 -0.1(3)
N4 N3 C9 S1 -175.96(19)
C10 N2 C9 N3 -0.5(3)
N1 N2 C9 N3 -163.2(2)
C10 N2 C9 S1 175.81(17)
N1 N2 C9 S1 13.1(3)
C8 S1 C9 N3 -158.0(2)
C8 S1 C9 N2 26.4(2)
N3 N4 C10 N2 -1.0(3)
N3 N4 C10 C11 -179.6(3)
C9 N2 C10 N4 0.9(3)
N1 N2 C10 N4 164.7(2)
C9 N2 C10 C11 179.6(2)
N1 N2 C10 C11 -16.6(4)
C12 N5 C11 C10 123.6(3)
N6 N5 C11 C10 -55.6(3)
N4 C10 C11 N5 -54.5(4)
N2 C10 C11 N5 127.1(3)
C13 N7 C12 N5 -0.3(4)
N6 N5 C12 N7 0.2(4)
C11 N5 C12 N7 -179.0(3)
N5 N6 C13 N7 -0.3(4)
C12 N7 C13 N6 0.4(4)
